data_4341186
loop_
_publ_author_name
'Bizzarri, Claudia'
'Strabler, Christof'
'Prock, Johannes'
'Trettenbrein, Barbara'
'Ruggenthaler, Martin'
'Yang, Cheng-Han'
'Polo, Federico'
'Iordache, Adriana'
'Br\"uggeller, Peter'
'Cola, Luisa De'

_publ_section_title
;
 Luminescent dinuclear cu(i) complexes containing rigid tetraphosphine
 ligands.
;
_journal_issue 20
_journal_name_full 'Inorganic chemistry'
_journal_page_first 10944
_journal_page_last 10951
_journal_paper_doi 10.1021/ic5012204
_journal_volume 53
_journal_year 2014
_chemical_formula_moiety 'C88 H84 Cu2 N4 O8 P4, 2(F6 P)'
_chemical_formula_sum 'C88 H84 Cu2 F12 N4 O8 P6'
_chemical_formula_weight 1866.52
_chemical_name_systematic '[Cu2(Neocuproine)2(o-MeO-dppcb)](PF6)2'
_space_group_IT_number 43
_symmetry_cell_setting orthorhombic
_symmetry_space_group_name_Hall 'F 2 -2d'
_symmetry_space_group_name_H-M 'F d d 2'
_atom_sites_solution_hydrogens geom
_atom_sites_solution_primary direct
_atom_sites_solution_secondary difmap
_audit_creation_method SHELXL-97
_cell_angle_alpha 90.00
_cell_angle_beta 90.00
_cell_angle_gamma 90.00
_cell_formula_units_Z 16
_cell_length_a 32.4022(1)
_cell_length_b 61.6353(3)
_cell_length_c 18.6713(2)
_cell_measurement_reflns_used 293357
_cell_measurement_temperature 243(2)
_cell_measurement_theta_max 27.50
_cell_measurement_theta_min 0.998
_cell_volume 37288.8(5)
_computing_cell_refinement 'Denzo and Scalepack'
_computing_data_collection 'Kappa CCD'
_computing_data_reduction 'Denzo and Scalepack'
_computing_molecular_graphics 'SHELXTL-NT V6.1'
_computing_publication_material 'SHELXTL-NT V6.1'
_computing_structure_refinement 'SHELXL-97 (Sheldrick, 1997)'
_computing_structure_solution 'SHELXS-97 (Sheldrick, 1990)'
_diffrn_ambient_temperature 243(2)
_diffrn_measured_fraction_theta_full 1.00
_diffrn_measurement_device_type 'Kappa CCD'
_diffrn_measurement_method 'phi- and omega-scans'
_diffrn_radiation_monochromator graphite
_diffrn_radiation_source 'fine-focus sealed tube'
_diffrn_radiation_type MoK\a
_diffrn_radiation_wavelength 0.71073
_diffrn_reflns_av_R_equivalents 0.0356
_diffrn_reflns_av_sigmaI/netI 0.0589
_diffrn_reflns_limit_h_max 41
_diffrn_reflns_limit_h_min -42
_diffrn_reflns_limit_k_max 80
_diffrn_reflns_limit_k_min -80
_diffrn_reflns_limit_l_max 24
_diffrn_reflns_limit_l_min -24
_diffrn_reflns_number 76933
_diffrn_reflns_theta_full 27.50
_diffrn_reflns_theta_max 27.50
_diffrn_reflns_theta_min 1.82
_diffrn_standards_decay_% 0
_diffrn_standards_interval_time 120
_diffrn_standards_number 3
_exptl_absorpt_coefficient_mu 0.637
_exptl_absorpt_correction_T_max 0.878
_exptl_absorpt_correction_T_min 0.824
_exptl_absorpt_correction_type multi-scan
_exptl_absorpt_process_details 'Otwinowski et al, 1997'
_exptl_crystal_colour yellow
_exptl_crystal_density_diffrn 1.330
_exptl_crystal_density_method 'not measured'
_exptl_crystal_description prism
_exptl_crystal_F_000 15360
_exptl_crystal_size_max 0.30
_exptl_crystal_size_mid 0.30
_exptl_crystal_size_min 0.20
_refine_diff_density_max 0.660
_refine_diff_density_min -0.420
_refine_diff_density_rms 0.080
_refine_ls_abs_structure_details 'Flack H D (1983), Acta Cryst. A39, 876-881'
_refine_ls_abs_structure_Flack 0.017(9)
_refine_ls_extinction_method none
_refine_ls_goodness_of_fit_ref 0.981
_refine_ls_hydrogen_treatment constr
_refine_ls_matrix_type full
_refine_ls_number_parameters 1094
_refine_ls_number_reflns 21338
_refine_ls_number_restraints 1
_refine_ls_restrained_S_all 0.981
_refine_ls_R_factor_all 0.0576
_refine_ls_R_factor_gt 0.0480
_refine_ls_shift/su_max 0.006
_refine_ls_shift/su_mean 0.000
_refine_ls_structure_factor_coef Fsqd
_refine_ls_weighting_details 'calc w=1/[\s^2^(Fo^2^)+(0.061P)^2^+0.0000P] where P=(Fo^2^+2Fc^2^)/3'
_refine_ls_weighting_scheme calc
_refine_ls_wR_factor_gt 0.1348
_refine_ls_wR_factor_ref 0.1576
_reflns_number_gt 15252
_reflns_number_total 21419
_reflns_threshold_expression >2sigma(I)
_cod_data_source_file ic5012204_si_002.cif
_cod_data_source_block 2
_cod_depositor_comments 'Adding full bibliography for 4341186.cif.'
_cod_database_code 4341186
_diffrn_measured_fraction 0.997

loop_
_symmetry_equiv_pos_as_xyz
'x, y, z'
'-x, -y, z'
'x+1/4, -y+1/4, z+1/4'
'-x+1/4, y+1/4, z+1/4'
'x, y+1/2, z+1/2'
'-x, -y+1/2, z+1/2'
'x+1/4, -y+3/4, z+3/4'
'-x+1/4, y+3/4, z+3/4'
'x+1/2, y, z+1/2'
'-x+1/2, -y, z+1/2'
'x+3/4, -y+1/4, z+3/4'
'-x+3/4, y+1/4, z+3/4'
'x+1/2, y+1/2, z'
'-x+1/2, -y+1/2, z'
'x+3/4, -y+3/4, z+1/4'
'-x+3/4, y+3/4, z+1/4'

loop_
_atom_site_label
_atom_site_type_symbol
_atom_site_fract_x
_atom_site_fract_y
_atom_site_fract_z
_atom_site_U_iso_or_equiv
_atom_site_adp_type
_atom_site_occupancy
_atom_site_symmetry_multiplicity
_atom_site_calc_flag
_atom_site_refinement_flags
Cu1 Cu 0.354217(14) 0.522725(7) 0.44609(3) 0.03585(12) Uani 1 1 d .
Cu2 Cu 0.206989(14) 0.593385(8) 0.49662(3) 0.03595(12) Uani 1 1 d .
P1 P 0.35601(3) 0.554339(16) 0.50710(6) 0.0319(2) Uani 1 1 d .
P2 P 0.28720(3) 0.520807(16) 0.41154(5) 0.0320(2) Uani 1 1 d .
P3 P 0.22455(3) 0.564911(16) 0.56760(5) 0.0323(2) Uani 1 1 d .
P4 P 0.25250(3) 0.591124(16) 0.40548(6) 0.0327(2) Uani 1 1 d .
N1 N 0.39409(10) 0.51647(6) 0.3581(2) 0.0410(8) Uani 1 1 d .
N2 N 0.38427(11) 0.49535(6) 0.4855(2) 0.0464(9) Uani 1 1 d .
N3 N 0.14244(10) 0.59423(6) 0.49097(19) 0.0402(8) Uani 1 1 d .
N4 N 0.19710(11) 0.62256(6) 0.55016(19) 0.0406(8) Uani 1 1 d .
C1 C 0.30319(11) 0.56669(6) 0.5019(2) 0.0319(8) Uani 1 1 d .
H1 H 0.3010 0.5808 0.5267 0.038 Uiso 1 1 calc R
C2 C 0.26041(11) 0.54625(6) 0.4402(2) 0.0295(8) Uani 1 1 d .
H2 H 0.2311 0.5472 0.4253 0.035 Uiso 1 1 calc R
C3 C 0.26823(11) 0.55015(6) 0.5236(2) 0.0320(8) Uani 1 1 d .
H3 H 0.2781 0.5372 0.5500 0.038 Uiso 1 1 calc R
C4 C 0.28684(11) 0.56717(6) 0.4234(2) 0.0300(8) Uani 1 1 d .
H4 H 0.3085 0.5649 0.3868 0.036 Uiso 1 1 calc R
C11 C 0.39294(11) 0.57468(6) 0.4760(2) 0.0358(9) Uani 1 1 d .
C12 C 0.42182(13) 0.56819(7) 0.4252(3) 0.0465(10) Uani 1 1 d .
H12 H 0.4201 0.5541 0.4060 0.056 Uiso 1 1 calc R
C13 C 0.45322(14) 0.58196(9) 0.4021(3) 0.0593(13) Uani 1 1 d .
H13 H 0.4720 0.5774 0.3668 0.071 Uiso 1 1 calc R
C14 C 0.45631(15) 0.60232(8) 0.4315(3) 0.0556(12) Uani 1 1 d .
H14 H 0.4769 0.6119 0.4152 0.067 Uiso 1 1 calc R
C15 C 0.42918(14) 0.60897(8) 0.4851(3) 0.0510(11) Uani 1 1 d .
H15 H 0.4327 0.6226 0.5068 0.061 Uiso 1 1 calc R
C16 C 0.39709(12) 0.59561(6) 0.5066(2) 0.0380(9) Uani 1 1 d .
O1 O 0.36856(9) 0.60116(5) 0.55542(17) 0.0462(7) Uani 1 1 d .
C17 C 0.37237(17) 0.62193(9) 0.5905(3) 0.0626(14) Uani 1 1 d .
H17A H 0.4001 0.6235 0.6096 0.094 Uiso 1 1 calc R
H17B H 0.3526 0.6228 0.6293 0.094 Uiso 1 1 calc R
H17C H 0.3671 0.6334 0.5563 0.094 Uiso 1 1 calc R
C21 C 0.36920(12) 0.55366(6) 0.6025(2) 0.0371(9) Uani 1 1 d .
C22 C 0.34710(13) 0.56384(8) 0.6559(2) 0.0441(10) Uani 1 1 d .
H22 H 0.3231 0.5716 0.6442 0.053 Uiso 1 1 calc R
C23 C 0.36003(16) 0.56273(9) 0.7269(3) 0.0565(13) Uani 1 1 d .
H23 H 0.3451 0.5701 0.7626 0.068 Uiso 1 1 calc R
C24 C 0.39373(17) 0.55112(10) 0.7450(3) 0.0637(14) Uani 1 1 d .
H24 H 0.4012 0.5498 0.7934 0.076 Uiso 1 1 calc R
C25 C 0.41763(15) 0.54105(8) 0.6925(3) 0.0553(12) Uani 1 1 d .
H25 H 0.4418 0.5335 0.7048 0.066 Uiso 1 1 calc R
C26 C 0.40495(14) 0.54243(7) 0.6221(3) 0.0457(10) Uani 1 1 d .
O2 O 0.42702(10) 0.53353(6) 0.56500(19) 0.0594(9) Uani 1 1 d .
C27 C 0.46352(18) 0.52155(11) 0.5806(4) 0.082(2) Uani 1 1 d .
H27A H 0.4854 0.5315 0.5939 0.124 Uiso 1 1 calc R
H27B H 0.4718 0.5134 0.5385 0.124 Uiso 1 1 calc R
H27C H 0.4582 0.5116 0.6198 0.124 Uiso 1 1 calc R
C31 C 0.25379(13) 0.49782(6) 0.4359(2) 0.0371(9) Uani 1 1 d .
C32 C 0.27208(16) 0.48072(7) 0.4726(3) 0.0506(11) Uani 1 1 d .
H32 H 0.2996 0.4821 0.4882 0.061 Uiso 1 1 calc R
C33 C 0.25079(18) 0.46178(8) 0.4868(3) 0.0610(14) Uani 1 1 d .
H33 H 0.2635 0.4504 0.5118 0.073 Uiso 1 1 calc R
C34 C 0.2102(2) 0.45996(9) 0.4633(3) 0.0706(17) Uani 1 1 d .
H34 H 0.1954 0.4472 0.4733 0.085 Uiso 1 1 calc R
C35 C 0.19169(16) 0.47622(9) 0.4263(3) 0.0605(14) Uani 1 1 d .
H35 H 0.1643 0.4746 0.4104 0.073 Uiso 1 1 calc R
C36 C 0.21313(14) 0.49529(8) 0.4120(3) 0.0478(11) Uani 1 1 d .
O3 O 0.19728(9) 0.51255(5) 0.37533(18) 0.0517(8) Uani 1 1 d .
C37 C 0.15593(16) 0.51060(11) 0.3461(3) 0.0727(17) Uani 1 1 d .
H37A H 0.1550 0.4985 0.3129 0.109 Uiso 1 1 calc R
H37B H 0.1487 0.5239 0.3212 0.109 Uiso 1 1 calc R
H37C H 0.1365 0.5081 0.3848 0.109 Uiso 1 1 calc R
C41 C 0.28390(13) 0.51938(6) 0.3145(2) 0.0373(9) Uani 1 1 d .
C42 C 0.26372(14) 0.53439(7) 0.2717(2) 0.0447(10) Uani 1 1 d .
H42 H 0.2477 0.5454 0.2930 0.054 Uiso 1 1 calc R
C43 C 0.26695(16) 0.53335(8) 0.1971(2) 0.0531(12) Uani 1 1 d .
H43 H 0.2536 0.5437 0.1682 0.064 Uiso 1 1 calc R
C44 C 0.28989(17) 0.51700(9) 0.1664(3) 0.0562(13) Uani 1 1 d .
H44 H 0.2923 0.5164 0.1162 0.067 Uiso 1 1 calc R
C45 C 0.30940(15) 0.50157(8) 0.2073(2) 0.0473(11) Uani 1 1 d .
H45 H 0.3251 0.4906 0.1855 0.057 Uiso 1 1 calc R
C46 C 0.30565(13) 0.50246(7) 0.2811(2) 0.0380(9) Uani 1 1 d .
O4 O 0.32178(9) 0.48714(5) 0.32597(16) 0.0416(7) Uani 1 1 d .
C47 C 0.34200(15) 0.46891(7) 0.2957(3) 0.0488(11) Uani 1 1 d .
H47A H 0.3229 0.4611 0.2653 0.073 Uiso 1 1 calc R
H47B H 0.3516 0.4594 0.3337 0.073 Uiso 1 1 calc R
H47C H 0.3654 0.4738 0.2674 0.073 Uiso 1 1 calc R
C51 C 0.18204(12) 0.54565(7) 0.5773(2) 0.0360(9) Uani 1 1 d .
C52 C 0.18178(13) 0.52489(7) 0.5469(2) 0.0412(10) Uani 1 1 d .
H52 H 0.2060 0.5196 0.5252 0.049 Uiso 1 1 calc R
C53 C 0.14698(14) 0.51197(8) 0.5479(2) 0.0453(10) Uani 1 1 d .
H53 H 0.1475 0.4981 0.5273 0.054 Uiso 1 1 calc R
C54 C 0.11182(14) 0.51967(9) 0.5791(3) 0.0542(12) Uani 1 1 d .
H54 H 0.0879 0.5110 0.5787 0.065 Uiso 1 1 calc R
C55 C 0.11031(15) 0.54006(8) 0.6118(3) 0.0511(11) Uani 1 1 d .
H55 H 0.0861 0.5450 0.6342 0.061 Uiso 1 1 calc R
C56 C 0.14523(13) 0.55258(8) 0.6100(2) 0.0421(10) Uani 1 1 d .
O5 O 0.14684(9) 0.57292(6) 0.64012(17) 0.0516(8) Uani 1 1 d .
C57 C 0.11364(17) 0.57978(10) 0.6840(3) 0.0664(15) Uani 1 1 d .
H57A H 0.1207 0.5934 0.7068 0.100 Uiso 1 1 calc R
H57B H 0.1083 0.5689 0.7204 0.100 Uiso 1 1 calc R
H57C H 0.0891 0.5817 0.6548 0.100 Uiso 1 1 calc R
C61 C 0.23857(12) 0.56955(7) 0.6616(2) 0.0372(9) Uani 1 1 d .
C62 C 0.22679(14) 0.58959(8) 0.6907(2) 0.0470(10) Uani 1 1 d .
H62 H 0.2163 0.6005 0.6606 0.056 Uiso 1 1 calc R
C63 C 0.23050(17) 0.59345(9) 0.7637(3) 0.0592(13) Uani 1 1 d .
H63 H 0.2230 0.6070 0.7826 0.071 Uiso 1 1 calc R
C64 C 0.24468(16) 0.57788(10) 0.8069(3) 0.0605(13) Uani 1 1 d .
H64 H 0.2465 0.5806 0.8563 0.073 Uiso 1 1 calc R
C65 C 0.25683(15) 0.55782(9) 0.7811(2) 0.0541(12) Uani 1 1 d .
H65 H 0.2672 0.5472 0.8124 0.065 Uiso 1 1 calc R
C66 C 0.25348(13) 0.55363(7) 0.7079(2) 0.0417(10) Uani 1 1 d .
O6 O 0.26345(10) 0.53434(5) 0.67778(16) 0.0493(8) Uani 1 1 d .
C67 C 0.28494(18) 0.51875(9) 0.7221(3) 0.0657(15) Uani 1 1 d .
H67A H 0.3124 0.5241 0.7327 0.099 Uiso 1 1 calc R
H67B H 0.2870 0.5050 0.6968 0.099 Uiso 1 1 calc R
H67C H 0.2698 0.5167 0.7664 0.099 Uiso 1 1 calc R
C71 C 0.23300(14) 0.58708(6) 0.3142(2) 0.0382(9) Uani 1 1 d .
C72 C 0.19141(13) 0.58462(7) 0.3055(2) 0.0419(10) Uani 1 1 d .
H72 H 0.1745 0.5844 0.3465 0.050 Uiso 1 1 calc R
C73 C 0.17291(17) 0.58236(8) 0.2385(3) 0.0574(13) Uani 1 1 d .
H73 H 0.1443 0.5800 0.2344 0.069 Uiso 1 1 calc R
C74 C 0.19707(19) 0.58359(8) 0.1794(3) 0.0622(14) Uani 1 1 d .
H74 H 0.1850 0.5823 0.1338 0.075 Uiso 1 1 calc R
C75 C 0.23941(17) 0.58667(8) 0.1851(3) 0.0547(12) Uani 1 1 d .
H75 H 0.2556 0.5881 0.1436 0.066 Uiso 1 1 calc R
C76 C 0.25757(13) 0.58763(7) 0.2519(2) 0.0437(10) Uani 1 1 d .
O7 O 0.29935(10) 0.58824(6) 0.26202(18) 0.0562(8) Uani 1 1 d .
C77 C 0.3258(2) 0.59279(12) 0.2020(4) 0.0831(19) Uani 1 1 d .
H77A H 0.3214 0.5820 0.1649 0.125 Uiso 1 1 calc R
H77B H 0.3544 0.5924 0.2173 0.125 Uiso 1 1 calc R
H77C H 0.3195 0.6071 0.1832 0.125 Uiso 1 1 calc R
C81 C 0.28782(13) 0.61417(7) 0.3923(2) 0.0390(9) Uani 1 1 d .
C82 C 0.32953(14) 0.61202(8) 0.3840(3) 0.0511(11) Uani 1 1 d .
H82 H 0.3412 0.5981 0.3874 0.061 Uiso 1 1 calc R
C83 C 0.35529(16) 0.62955(9) 0.3705(4) 0.0674(15) Uani 1 1 d .
H83 H 0.3839 0.6276 0.3649 0.081 Uiso 1 1 calc R
C84 C 0.33770(18) 0.65010(9) 0.3656(4) 0.0711(16) Uani 1 1 d .
H84 H 0.3544 0.6622 0.3554 0.085 Uiso 1 1 calc R
C85 C 0.29487(17) 0.65290(8) 0.3758(3) 0.0622(14) Uani 1 1 d .
H85 H 0.2832 0.6669 0.3743 0.075 Uiso 1 1 calc R
C86 C 0.27027(14) 0.63512(7) 0.3879(3) 0.0472(11) Uani 1 1 d .
O8 O 0.22862(10) 0.63656(5) 0.39697(19) 0.0525(8) Uani 1 1 d .
C87 C 0.21090(18) 0.65811(8) 0.4072(3) 0.0644(14) Uani 1 1 d .
H87A H 0.2279 0.6663 0.4403 0.097 Uiso 1 1 calc R
H87B H 0.1833 0.6567 0.4267 0.097 Uiso 1 1 calc R
H87C H 0.2097 0.6656 0.3616 0.097 Uiso 1 1 calc R
C1A C 0.39736(14) 0.52604(9) 0.2952(3) 0.0510(11) Uani 1 1 d .
C2A C 0.42296(16) 0.51797(11) 0.2397(3) 0.0674(15) Uani 1 1 d .
H2A H 0.4249 0.5252 0.1955 0.081 Uiso 1 1 calc R
C3A C 0.44506(17) 0.49905(11) 0.2525(4) 0.0740(17) Uani 1 1 d .
H3A H 0.4614 0.4930 0.2160 0.089 Uiso 1 1 calc R
C4A C 0.44302(16) 0.48899(9) 0.3192(4) 0.0677(16) Uani 1 1 d .
C5A C 0.4669(2) 0.46995(13) 0.3385(6) 0.102(3) Uani 1 1 d .
H5A H 0.4860 0.4645 0.3053 0.122 Uiso 1 1 calc R
C6A C 0.4628(2) 0.46032(13) 0.3989(6) 0.102(3) Uani 1 1 d .
H6A H 0.4783 0.4477 0.4086 0.123 Uiso 1 1 calc R
C7A C 0.43489(18) 0.46859(9) 0.4520(4) 0.0771(18) Uani 1 1 d .
C8A C 0.4296(2) 0.45827(12) 0.5179(5) 0.093(2) Uani 1 1 d .
H8A H 0.4445 0.4456 0.5290 0.112 Uiso 1 1 calc R
C9A C 0.4022(2) 0.46680(11) 0.5658(5) 0.089(2) Uani 1 1 d .
H9A H 0.3983 0.4600 0.6103 0.106 Uiso 1 1 calc R
C10A C 0.37973(16) 0.48586(8) 0.5494(3) 0.0574(13) Uani 1 1 d .
C11A C 0.41145(14) 0.48726(8) 0.4374(3) 0.0528(12) Uani 1 1 d .
C12A C 0.41620(13) 0.49816(7) 0.3699(3) 0.0495(11) Uani 1 1 d .
C13A C 0.37342(16) 0.54633(9) 0.2808(3) 0.0581(13) Uani 1 1 d .
H13A H 0.3583 0.5505 0.3235 0.087 Uiso 1 1 calc R
H13B H 0.3541 0.5438 0.2419 0.087 Uiso 1 1 calc R
H13C H 0.3923 0.5579 0.2675 0.087 Uiso 1 1 calc R
C14A C 0.3505(2) 0.49473(9) 0.6016(3) 0.0644(15) Uani 1 1 d .
H14A H 0.3655 0.5013 0.6409 0.097 Uiso 1 1 calc R
H14B H 0.3332 0.4831 0.6199 0.097 Uiso 1 1 calc R
H14C H 0.3333 0.5056 0.5786 0.097 Uiso 1 1 calc R
C1B C 0.11566(14) 0.57956(8) 0.4653(2) 0.0457(10) Uani 1 1 d .
C2B C 0.07253(16) 0.58208(10) 0.4742(3) 0.0609(13) Uani 1 1 d .
H2B H 0.0544 0.5718 0.4543 0.073 Uiso 1 1 calc R
C3B C 0.05725(16) 0.59907(10) 0.5112(3) 0.0618(14) Uani 1 1 d .
H3B H 0.0286 0.6007 0.5167 0.074 Uiso 1 1 calc R
C4B C 0.08438(15) 0.61418(9) 0.5410(3) 0.0574(13) Uani 1 1 d .
C5B C 0.07147(19) 0.63191(11) 0.5863(3) 0.0693(16) Uani 1 1 d .
H5B H 0.0432 0.6336 0.5958 0.083 Uiso 1 1 calc R
C6B C 0.0975(2) 0.64567(11) 0.6148(4) 0.0774(19) Uani 1 1 d .
H6B H 0.0876 0.6571 0.6433 0.093 Uiso 1 1 calc R
C7B C 0.14172(17) 0.64339(9) 0.6025(3) 0.0614(13) Uani 1 1 d .
C8B C 0.1704(2) 0.65769(10) 0.6328(3) 0.0741(17) Uani 1 1 d .
H8B H 0.1620 0.6694 0.6616 0.089 Uiso 1 1 calc R
C9B C 0.2112(2) 0.65400(9) 0.6186(3) 0.0692(16) Uani 1 1 d .
H9B H 0.2310 0.6638 0.6364 0.083 Uiso 1 1 calc R
C10B C 0.22427(16) 0.63628(7) 0.5790(3) 0.0502(11) Uani 1 1 d .
C11B C 0.15576(14) 0.62620(7) 0.5606(2) 0.0447(10) Uani 1 1 d .
C12B C 0.12744(13) 0.61113(7) 0.5295(2) 0.0444(10) Uani 1 1 d .
C13B C 0.13082(15) 0.55942(8) 0.4277(3) 0.0516(11) Uani 1 1 d .
H13D H 0.1607 0.5590 0.4293 0.077 Uiso 1 1 calc R
H13E H 0.1217 0.5596 0.3782 0.077 Uiso 1 1 calc R
H13F H 0.1198 0.5467 0.4515 0.077 Uiso 1 1 calc R
C14B C 0.26914(15) 0.63161(8) 0.5710(3) 0.0554(12) Uani 1 1 d .
H14D H 0.2727 0.6182 0.5444 0.083 Uiso 1 1 calc R
H14E H 0.2816 0.6302 0.6180 0.083 Uiso 1 1 calc R
H14F H 0.2823 0.6434 0.5453 0.083 Uiso 1 1 calc R
P5 P 0.45452(5) 0.45987(3) 0.77117(9) 0.0683(4) Uani 1 1 d .
F1 F 0.4495(3) 0.43618(10) 0.7973(4) 0.208(4) Uani 1 1 d .
F2 F 0.46723(13) 0.45179(7) 0.6937(2) 0.1026(13) Uani 1 1 d .
F3 F 0.40972(16) 0.45724(16) 0.7531(4) 0.191(4) Uani 1 1 d .
F4 F 0.4580(5) 0.48197(10) 0.7444(5) 0.280(7) Uani 1 1 d .
F5 F 0.44124(16) 0.46800(10) 0.8479(3) 0.1265(18) Uani 1 1 d .
F6 F 0.49923(18) 0.4618(3) 0.7932(4) 0.270(7) Uani 1 1 d .
P6 P 0.28069(16) 0.32857(16) 0.3977(4) 0.311(5) Uani 1 1 d .
F7 F 0.2784(5) 0.3142(2) 0.4660(8) 0.297(7) Uani 1 1 d .
F8 F 0.3185(4) 0.3119(4) 0.3745(8) 0.374(12) Uani 1 1 d .
F9 F 0.2844(5) 0.3358(5) 0.3258(11) 0.50(2) Uani 1 1 d .
F10 F 0.2435(4) 0.3265(4) 0.3812(10) 0.251(10) Uani 1 1 d .
F11 F 0.2568(9) 0.3477(4) 0.413(2) 0.280(11) Uani 1 1 d .
F12 F 0.3134(5) 0.3404(4) 0.4487(11) 0.358(10) Uani 1 1 d .

loop_
_atom_site_aniso_label
_atom_site_aniso_U_11
_atom_site_aniso_U_22
_atom_site_aniso_U_33
_atom_site_aniso_U_23
_atom_site_aniso_U_13
_atom_site_aniso_U_12
Cu1 0.0337(2) 0.0330(2) 0.0409(3) -0.0020(2) -0.0038(2) 0.00381(19)
Cu2 0.0332(2) 0.0356(3) 0.0391(3) -0.0010(2) -0.0021(2) 0.00519(19)
P1 0.0277(5) 0.0300(5) 0.0379(5) -0.0008(4) -0.0040(4) 0.0018(4)
P2 0.0321(5) 0.0298(5) 0.0342(5) -0.0032(4) -0.0033(4) 0.0017(4)
P3 0.0308(5) 0.0357(5) 0.0304(5) -0.0003(4) -0.0009(4) 0.0017(4)
P4 0.0328(5) 0.0300(5) 0.0354(5) 0.0041(4) -0.0024(4) 0.0031(4)
N1 0.0332(18) 0.044(2) 0.046(2) -0.0093(17) -0.0030(15) 0.0009(15)
N2 0.0429(19) 0.0317(18) 0.065(3) 0.0009(17) -0.0171(19) 0.0016(15)
N3 0.0325(17) 0.045(2) 0.043(2) 0.0104(16) -0.0016(16) 0.0047(14)
N4 0.046(2) 0.0354(18) 0.0404(19) -0.0010(15) -0.0042(16) 0.0081(15)
C1 0.0289(18) 0.0283(19) 0.039(2) -0.0037(17) -0.0052(16) 0.0025(14)
C2 0.0263(18) 0.0277(18) 0.0344(19) 0.0011(16) -0.0047(15) 0.0008(13)
C3 0.0288(19) 0.032(2) 0.035(2) -0.0020(16) -0.0004(15) 0.0027(14)
C4 0.0286(18) 0.0282(18) 0.033(2) 0.0035(15) 0.0020(15) 0.0046(14)
C11 0.0285(19) 0.033(2) 0.046(2) 0.0016(17) -0.0050(17) -0.0004(15)
C12 0.039(2) 0.038(2) 0.062(3) -0.004(2) 0.003(2) 0.0040(18)
C13 0.039(3) 0.054(3) 0.085(4) -0.001(3) 0.018(2) 0.002(2)
C14 0.044(3) 0.047(3) 0.076(3) 0.006(2) 0.007(2) -0.005(2)
C15 0.045(2) 0.043(2) 0.066(3) 0.003(2) -0.003(2) -0.0075(19)
C16 0.036(2) 0.035(2) 0.043(2) 0.0048(18) -0.0094(19) -0.0031(16)
O1 0.0478(17) 0.0385(16) 0.0522(18) -0.0119(14) 0.0055(15) -0.0071(13)
C17 0.057(3) 0.053(3) 0.078(4) -0.016(3) 0.005(3) -0.007(2)
C21 0.034(2) 0.034(2) 0.043(2) 0.0023(17) -0.0074(18) -0.0053(16)
C22 0.034(2) 0.051(3) 0.048(2) -0.004(2) -0.0059(19) -0.0090(18)
C23 0.048(3) 0.075(4) 0.046(3) -0.004(2) 0.003(2) -0.016(2)
C24 0.063(3) 0.081(4) 0.047(3) 0.001(3) -0.023(3) -0.022(3)
C25 0.052(3) 0.053(3) 0.061(3) 0.010(2) -0.027(3) -0.005(2)
C26 0.040(2) 0.044(2) 0.053(3) -0.003(2) -0.008(2) -0.0027(18)
O2 0.0472(19) 0.065(2) 0.066(2) -0.0127(18) -0.0207(17) 0.0213(16)
C27 0.055(3) 0.082(4) 0.110(5) -0.020(4) -0.034(3) 0.032(3)
C31 0.044(2) 0.029(2) 0.039(2) -0.0035(17) 0.0027(18) 0.0006(16)
C32 0.060(3) 0.039(2) 0.052(3) 0.001(2) 0.003(2) -0.003(2)
C33 0.086(4) 0.037(2) 0.060(3) -0.002(2) 0.015(3) -0.007(2)
C34 0.097(5) 0.052(3) 0.063(3) -0.013(3) 0.029(3) -0.029(3)
C35 0.051(3) 0.062(3) 0.068(4) -0.021(3) 0.003(2) -0.009(2)
C36 0.049(3) 0.046(3) 0.048(3) -0.013(2) 0.002(2) -0.011(2)
O3 0.0361(16) 0.057(2) 0.062(2) -0.0108(16) -0.0129(15) 0.0018(14)
C37 0.040(3) 0.098(4) 0.081(4) -0.031(3) -0.016(3) 0.005(3)
C41 0.040(2) 0.036(2) 0.036(2) -0.0026(17) -0.0076(18) -0.0038(16)
C42 0.052(3) 0.036(2) 0.046(2) -0.0056(19) -0.008(2) 0.0069(18)
C43 0.070(3) 0.054(3) 0.035(2) 0.000(2) -0.011(2) 0.010(2)
C44 0.076(3) 0.060(3) 0.033(2) -0.007(2) -0.005(2) 0.011(3)
C45 0.055(3) 0.046(3) 0.041(2) -0.012(2) 0.001(2) 0.005(2)
C46 0.043(2) 0.035(2) 0.037(2) -0.0020(17) -0.0058(18) -0.0020(17)
O4 0.0466(16) 0.0370(15) 0.0413(15) -0.0080(13) -0.0032(13) 0.0100(12)
C47 0.050(3) 0.033(2) 0.063(3) -0.009(2) 0.000(2) 0.0069(18)
C51 0.036(2) 0.041(2) 0.030(2) 0.0046(17) -0.0003(17) 0.0014(16)
C52 0.043(2) 0.044(2) 0.036(2) 0.0081(18) 0.0011(18) -0.0021(18)
C53 0.046(3) 0.050(3) 0.040(2) -0.001(2) -0.0012(19) -0.005(2)
C54 0.037(2) 0.072(3) 0.054(3) 0.011(3) -0.002(2) -0.013(2)
C55 0.039(2) 0.062(3) 0.052(3) 0.004(2) 0.004(2) -0.002(2)
C56 0.034(2) 0.055(3) 0.038(2) 0.004(2) 0.0004(18) -0.0014(18)
O5 0.0450(18) 0.057(2) 0.0528(19) -0.0074(16) 0.0101(14) 0.0073(14)
C57 0.067(3) 0.072(4) 0.060(3) 0.001(3) 0.027(3) 0.021(3)
C61 0.035(2) 0.047(2) 0.0298(19) 0.0023(18) -0.0015(17) -0.0014(17)
C62 0.046(2) 0.056(3) 0.039(2) -0.011(2) 0.000(2) 0.002(2)
C63 0.066(3) 0.067(3) 0.044(3) -0.013(2) 0.008(2) 0.005(2)
C64 0.059(3) 0.086(4) 0.036(2) -0.004(3) 0.003(2) -0.005(3)
C65 0.054(3) 0.070(3) 0.039(2) 0.010(2) -0.005(2) -0.010(2)
C66 0.036(2) 0.054(3) 0.035(2) 0.0057(19) 0.0033(17) -0.0058(18)
O6 0.0606(19) 0.0421(18) 0.0452(18) 0.0137(14) -0.0006(14) 0.0034(14)
C67 0.068(3) 0.058(3) 0.071(4) 0.032(3) -0.012(3) -0.003(3)
C71 0.048(2) 0.0268(19) 0.040(2) 0.0052(17) -0.0077(19) 0.0048(16)
C72 0.040(2) 0.034(2) 0.051(3) 0.0044(19) -0.0078(19) 0.0043(17)
C73 0.063(3) 0.048(3) 0.061(3) -0.004(2) -0.021(3) 0.009(2)
C74 0.083(4) 0.053(3) 0.051(3) 0.003(2) -0.024(3) 0.013(3)
C75 0.065(3) 0.055(3) 0.044(3) 0.007(2) 0.000(2) 0.011(2)
C76 0.047(3) 0.044(2) 0.040(2) 0.0048(19) -0.001(2) 0.0061(18)
O7 0.052(2) 0.070(2) 0.0469(19) 0.0044(16) 0.0106(15) -0.0010(15)
C77 0.070(4) 0.111(5) 0.068(4) 0.020(4) 0.016(3) 0.003(3)
C81 0.040(2) 0.033(2) 0.044(2) 0.0065(17) -0.0078(18) -0.0018(16)
C82 0.048(3) 0.044(3) 0.061(3) 0.017(2) -0.008(2) 0.003(2)
C83 0.043(3) 0.066(3) 0.094(4) 0.030(3) -0.011(3) -0.009(2)
C84 0.063(3) 0.053(3) 0.097(4) 0.018(3) -0.026(3) -0.024(3)
C85 0.069(4) 0.035(2) 0.082(4) 0.012(2) -0.012(3) -0.005(2)
C86 0.051(3) 0.039(2) 0.052(3) 0.007(2) -0.013(2) -0.0012(19)
O8 0.0488(18) 0.0302(16) 0.079(2) 0.0057(15) -0.0042(16) 0.0085(13)
C87 0.071(3) 0.045(3) 0.077(4) 0.001(3) -0.012(3) 0.015(2)
C1A 0.038(2) 0.065(3) 0.050(3) -0.006(2) 0.006(2) -0.003(2)
C2A 0.050(3) 0.094(4) 0.058(3) -0.012(3) 0.010(3) -0.008(3)
C3A 0.051(3) 0.088(4) 0.082(4) -0.034(4) 0.019(3) -0.007(3)
C4A 0.042(3) 0.061(3) 0.100(5) -0.029(3) 0.013(3) -0.001(2)
C5A 0.071(4) 0.072(5) 0.163(8) -0.021(5) 0.044(5) 0.022(3)
C6A 0.062(4) 0.073(5) 0.173(9) -0.013(5) 0.008(5) 0.036(3)
C7A 0.058(3) 0.050(3) 0.124(6) -0.007(4) -0.004(3) 0.017(3)
C8A 0.074(4) 0.072(4) 0.134(7) 0.032(4) -0.009(4) 0.020(3)
C9A 0.088(5) 0.063(4) 0.115(6) 0.039(4) -0.025(4) 0.008(3)
C10A 0.059(3) 0.043(3) 0.071(3) 0.011(2) -0.025(3) -0.004(2)
C11A 0.038(2) 0.043(2) 0.077(3) 0.001(2) -0.007(2) 0.0055(19)
C12A 0.029(2) 0.042(2) 0.078(3) -0.018(2) 0.001(2) -0.0008(18)
C13A 0.050(3) 0.075(4) 0.050(3) 0.011(2) 0.004(2) -0.006(2)
C14A 0.092(4) 0.054(3) 0.047(3) 0.005(2) -0.015(3) -0.007(3)
C1B 0.042(2) 0.055(3) 0.040(2) 0.015(2) -0.0055(19) 0.003(2)
C2B 0.046(3) 0.077(4) 0.060(3) 0.011(3) -0.004(2) 0.001(2)
C3B 0.041(3) 0.084(4) 0.060(3) 0.016(3) -0.002(2) 0.002(3)
C4B 0.044(3) 0.073(3) 0.055(3) 0.020(3) 0.009(2) 0.019(2)
C5B 0.054(3) 0.076(4) 0.078(4) 0.012(3) 0.012(3) 0.030(3)
C6B 0.083(4) 0.071(4) 0.079(4) 0.007(3) 0.024(4) 0.041(4)
C7B 0.065(3) 0.057(3) 0.062(3) 0.001(3) 0.004(3) 0.019(3)
C8B 0.092(5) 0.055(3) 0.074(4) -0.015(3) 0.002(3) 0.017(3)
C9B 0.093(5) 0.046(3) 0.068(4) -0.014(3) -0.005(3) 0.002(3)
C10B 0.066(3) 0.037(2) 0.048(3) -0.003(2) -0.010(2) -0.004(2)
C11B 0.049(3) 0.040(2) 0.046(2) 0.004(2) 0.005(2) 0.0148(19)
C12B 0.043(2) 0.044(2) 0.045(2) 0.011(2) 0.0019(19) 0.0109(19)
C13B 0.047(3) 0.055(3) 0.053(3) 0.005(2) -0.011(2) -0.009(2)
C14B 0.055(3) 0.052(3) 0.059(3) -0.012(2) -0.004(2) -0.002(2)
P5 0.0570(9) 0.0719(10) 0.0759(10) -0.0024(8) 0.0249(7) -0.0067(7)
F1 0.368(12) 0.094(4) 0.161(6) 0.022(4) 0.092(7) 0.036(5)
F2 0.108(3) 0.107(3) 0.093(3) -0.010(2) 0.045(3) -0.003(2)
F3 0.074(3) 0.358(11) 0.142(5) -0.075(6) 0.029(3) -0.015(4)
F4 0.59(2) 0.077(4) 0.176(7) -0.015(4) 0.139(10) -0.077(7)
F5 0.120(4) 0.164(4) 0.096(3) -0.043(3) 0.050(3) -0.047(3)
F6 0.071(3) 0.62(2) 0.118(5) -0.049(8) 0.025(3) -0.025(6)
P6 0.127(3) 0.507(11) 0.300(7) 0.251(8) -0.058(4) 0.050(5)
F7 0.299(13) 0.276(13) 0.316(16) 0.144(12) -0.046(11) 0.018(11)
F8 0.206(11) 0.65(3) 0.262(14) 0.20(2) 0.010(10) 0.123(16)
F9 0.231(14) 0.82(5) 0.44(3) 0.45(3) 0.068(15) 0.12(2)
F10 0.226(11) 0.265(3) 0.262(14) 0.200(2) 0.010(10) 0.023(16)
F11 0.279(13) 0.256(13) 0.306(16) 0.145(12) -0.048(11) 0.018(11)
F12 0.212(12) 0.50(3) 0.36(2) 0.12(2) -0.115(14) -0.036(15)

loop_
_atom_type_symbol
_atom_type_description
_atom_type_scat_dispersion_real
_atom_type_scat_dispersion_imag
_atom_type_scat_source
C C 0.0033 0.0016 'International Tables Vol C Tables 4.2.6.8 and 6.1.1.4'
H H 0.0000 0.0000 'International Tables Vol C Tables 4.2.6.8 and 6.1.1.4'
N N 0.0061 0.0033 'International Tables Vol C Tables 4.2.6.8 and 6.1.1.4'
O O 0.0106 0.0060 'International Tables Vol C Tables 4.2.6.8 and 6.1.1.4'
F F 0.0171 0.0103 'International Tables Vol C Tables 4.2.6.8 and 6.1.1.4'
P P 0.1023 0.0942 'International Tables Vol C Tables 4.2.6.8 and 6.1.1.4'
Cu Cu 0.3201 1.2651 'International Tables Vol C Tables 4.2.6.8 and 6.1.1.4'

loop_
_geom_angle_atom_site_label_1
_geom_angle_atom_site_label_2
_geom_angle_atom_site_label_3
_geom_angle
N2 Cu1 N1 80.92(15)
N2 Cu1 P1 120.57(11)
N1 Cu1 P1 122.07(10)
N2 Cu1 P2 120.39(10)
N1 Cu1 P2 110.65(10)
P1 Cu1 P2 102.31(4)
N2 Cu1 O2 65.93(11)
N1 Cu1 O2 97.00(11)
P1 Cu1 O2 57.94(6)
P2 Cu1 O2 152.16(7)
N2 Cu1 O4 81.45(11)
N1 Cu1 O4 63.17(11)
P1 Cu1 O4 157.27(6)
P2 Cu1 O4 57.90(6)
O2 Cu1 O4 144.60(8)
N4 Cu2 N3 81.33(14)
N4 Cu2 P4 121.07(11)
N3 Cu2 P4 128.04(11)
N4 Cu2 P3 115.19(10)
N3 Cu2 P3 107.37(10)
P4 Cu2 P3 103.21(4)
N4 Cu2 O8 67.02(12)
N3 Cu2 O8 99.36(11)
P4 Cu2 O8 59.27(6)
P3 Cu2 O8 153.23(6)
N4 Cu2 O5 81.94(12)
N3 Cu2 O5 59.87(11)
P4 Cu2 O5 155.15(6)
P3 Cu2 O5 54.68(6)
O8 Cu2 O5 145.52(8)
C11 P1 C21 99.89(18)
C11 P1 C1 107.61(17)
C21 P1 C1 105.80(19)
C11 P1 Cu1 116.66(14)
C21 P1 Cu1 118.47(14)
C1 P1 Cu1 107.50(12)
C41 P2 C31 100.05(19)
C41 P2 C2 107.34(18)
C31 P2 C2 107.57(17)
C41 P2 Cu1 110.03(14)
C31 P2 Cu1 122.21(14)
C2 P2 Cu1 108.63(12)
C51 P3 C61 101.10(18)
C51 P3 C3 107.32(18)
C61 P3 C3 107.95(18)
C51 P3 Cu2 111.80(13)
C61 P3 Cu2 119.98(14)
C3 P3 Cu2 107.97(13)
C71 P4 C81 101.23(19)
C71 P4 C4 105.24(18)
C81 P4 C4 105.20(18)
C71 P4 Cu2 118.95(15)
C81 P4 Cu2 117.35(15)
C4 P4 Cu2 107.52(12)
C1A N1 C12A 118.4(4)
C1A N1 Cu1 131.0(3)
C12A N1 Cu1 110.3(3)
C10A N2 C11A 120.2(4)
C10A N2 Cu1 128.2(3)
C11A N2 Cu1 111.5(3)
C1B N3 C12B 118.4(4)
C1B N3 Cu2 130.3(3)
C12B N3 Cu2 110.5(3)
C10B N4 C11B 118.9(4)
C10B N4 Cu2 129.8(3)
C11B N4 Cu2 111.1(3)
C4 C1 C3 90.5(3)
C4 C1 P1 111.5(3)
C3 C1 P1 112.3(2)
C4 C1 H1 113.5
C3 C1 H1 113.5
P1 C1 H1 113.5
C4 C2 C3 89.1(3)
C4 C2 P2 112.1(2)
C3 C2 P2 109.4(2)
C4 C2 H2 114.5
C3 C2 H2 114.5
P2 C2 H2 114.5
C1 C3 C2 87.8(3)
C1 C3 P3 110.0(2)
C2 C3 P3 112.4(2)
C1 C3 H3 114.6
C2 C3 H3 114.6
P3 C3 H3 114.6
C1 C4 C2 89.0(3)
C1 C4 P4 112.6(3)
C2 C4 P4 110.8(2)
C1 C4 H4 114.0
C2 C4 H4 114.0
P4 C4 H4 114.0
C12 C11 C16 118.2(4)
C12 C11 P1 117.3(3)
C16 C11 P1 124.0(3)
C11 C12 C13 121.8(4)
C11 C12 H12 119.1
C13 C12 H12 119.1
C14 C13 C12 119.1(5)
C14 C13 H13 120.5
C12 C13 H13 120.5
C13 C14 C15 120.7(4)
C13 C14 H14 119.7
C15 C14 H14 119.7
C16 C15 C14 120.4(4)
C16 C15 H15 119.8
C14 C15 H15 119.8
O1 C16 C15 124.2(4)
O1 C16 C11 116.1(3)
C15 C16 C11 119.7(4)
C16 O1 C17 118.4(3)
O1 C17 H17A 109.5
O1 C17 H17B 109.5
H17A C17 H17B 109.5
O1 C17 H17C 109.5
H17A C17 H17C 109.5
H17B C17 H17C 109.5
C22 C21 C26 117.8(4)
C22 C21 P1 124.8(3)
C26 C21 P1 117.3(3)
C21 C22 C23 120.7(4)
C21 C22 H22 119.7
C23 C22 H22 119.7
C24 C23 C22 120.5(5)
C24 C23 H23 119.8
C22 C23 H23 119.8
C23 C24 C25 120.7(5)
C23 C24 H24 119.7
C25 C24 H24 119.7
C26 C25 C24 118.5(5)
C26 C25 H25 120.8
C24 C25 H25 120.8
C25 C26 O2 123.4(4)
C25 C26 C21 121.8(4)
O2 C26 C21 114.8(4)
C26 O2 C27 118.3(4)
C26 O2 Cu1 103.1(2)
C27 O2 Cu1 128.7(3)
O2 C27 H27A 109.5
O2 C27 H27B 109.5
H27A C27 H27B 109.5
O2 C27 H27C 109.5
H27A C27 H27C 109.5
H27B C27 H27C 109.5
C32 C31 C36 118.3(4)
C32 C31 P2 117.0(3)
C36 C31 P2 124.1(3)
C33 C32 C31 121.5(5)
C33 C32 H32 119.3
C31 C32 H32 119.3
C32 C33 C34 118.7(5)
C32 C33 H33 120.7
C34 C33 H33 120.7
C35 C34 C33 121.3(5)
C35 C34 H34 119.4
C33 C34 H34 119.4
C34 C35 C36 120.0(5)
C34 C35 H35 120.0
C36 C35 H35 120.0
O3 C36 C35 124.5(4)
O3 C36 C31 115.3(4)
C35 C36 C31 120.2(5)
C36 O3 C37 118.1(4)
O3 C37 H37A 109.5
O3 C37 H37B 109.5
H37A C37 H37B 109.5
O3 C37 H37C 109.5
H37A C37 H37C 109.5
H37B C37 H37C 109.5
C42 C41 C46 118.4(4)
C42 C41 P2 124.8(3)
C46 C41 P2 116.7(3)
C41 C42 C43 120.6(4)
C41 C42 H42 119.7
C43 C42 H42 119.7
C44 C43 C42 119.3(4)
C44 C43 H43 120.4
C42 C43 H43 120.4
C45 C44 C43 121.5(4)
C45 C44 H44 119.2
C43 C44 H44 119.2
C44 C45 C46 119.1(4)
C44 C45 H45 120.5
C46 C45 H45 120.5
O4 C46 C45 123.4(4)
O4 C46 C41 115.6(4)
C45 C46 C41 121.0(4)
C46 O4 C47 118.6(3)
C46 O4 Cu1 94.6(2)
C47 O4 Cu1 130.5(2)
O4 C47 H47A 109.5
O4 C47 H47B 109.5
H47A C47 H47B 109.5
O4 C47 H47C 109.5
H47A C47 H47C 109.5
H47B C47 H47C 109.5
C52 C51 C56 116.7(4)
C52 C51 P3 123.9(3)
C56 C51 P3 119.0(3)
C53 C52 C51 121.8(4)
C53 C52 H52 119.1
C51 C52 H52 119.1
C54 C53 C52 119.1(5)
C54 C53 H53 120.4
C52 C53 H53 120.4
C53 C54 C55 121.9(4)
C53 C54 H54 119.1
C55 C54 H54 119.1
C56 C55 C54 117.9(4)
C56 C55 H55 121.1
C54 C55 H55 121.1
C55 C56 O5 122.4(4)
C55 C56 C51 122.7(4)
O5 C56 C51 115.0(4)
C56 O5 C57 118.7(4)
C56 O5 Cu2 92.1(2)
C57 O5 Cu2 138.4(3)
O5 C57 H57A 109.5
O5 C57 H57B 109.5
H57A C57 H57B 109.5
O5 C57 H57C 109.5
H57A C57 H57C 109.5
H57B C57 H57C 109.5
C66 C61 C62 118.3(4)
C66 C61 P3 124.7(3)
C62 C61 P3 116.1(3)
C63 C62 C61 120.5(5)
C63 C62 H62 119.7
C61 C62 H62 119.7
C64 C63 C62 120.0(5)
C64 C63 H63 120.0
C62 C63 H63 120.0
C63 C64 C65 122.0(5)
C63 C64 H64 119.0
C65 C64 H64 119.0
C64 C65 C66 118.9(5)
C64 C65 H65 120.5
C66 C65 H65 120.5
O6 C66 C61 116.3(4)
O6 C66 C65 123.4(4)
C61 C66 C65 120.3(5)
C66 O6 C67 117.4(4)
O6 C67 H67A 109.5
O6 C67 H67B 109.5
H67A C67 H67B 109.5
O6 C67 H67C 109.5
H67A C67 H67C 109.5
H67B C67 H67C 109.5
C72 C71 C76 117.6(4)
C72 C71 P4 117.7(3)
C76 C71 P4 124.6(3)
C71 C72 C73 122.8(5)
C71 C72 H72 118.6
C73 C72 H72 118.6
C74 C73 C72 118.5(5)
C74 C73 H73 120.8
C72 C73 H73 120.8
C73 C74 C75 121.1(5)
C73 C74 H74 119.4
C75 C74 H74 119.4
C76 C75 C74 119.7(5)
C76 C75 H75 120.2
C74 C75 H75 120.2
O7 C76 C75 123.2(4)
O7 C76 C71 116.5(4)
C75 C76 C71 120.3(4)
C76 O7 C77 119.2(4)
O7 C77 H77A 109.5
O7 C77 H77B 109.5
H77A C77 H77B 109.5
O7 C77 H77C 109.5
H77A C77 H77C 109.5
H77B C77 H77C 109.5
C82 C81 C86 118.7(4)
C82 C81 P4 123.7(3)
C86 C81 P4 117.6(3)
C81 C82 C83 122.7(4)
C81 C82 H82 118.7
C83 C82 H82 118.7
C82 C83 C84 118.3(5)
C82 C83 H83 120.9
C84 C83 H83 120.9
C83 C84 C85 120.3(5)
C83 C84 H84 119.8
C85 C84 H84 119.8
C86 C85 C84 119.7(5)
C86 C85 H85 120.2
C84 C85 H85 120.2
O8 C86 C85 122.9(4)
O8 C86 C81 116.8(4)
C85 C86 C81 120.3(4)
C86 O8 C87 117.7(4)
C86 O8 Cu2 103.1(2)
C87 O8 Cu2 124.9(3)
O8 C87 H87A 109.5
O8 C87 H87B 109.5
H87A C87 H87B 109.5
O8 C87 H87C 109.5
H87A C87 H87C 109.5
H87B C87 H87C 109.5
N1 C1A C2A 122.8(5)
N1 C1A C13A 119.5(4)
C2A C1A C13A 117.7(5)
C3A C2A C1A 118.0(6)
C3A C2A H2A 121.0
C1A C2A H2A 121.0
C2A C3A C4A 120.2(5)
C2A C3A H3A 119.9
C4A C3A H3A 119.9
C3A C4A C12A 117.0(5)
C3A C4A C5A 123.9(6)
C12A C4A C5A 119.2(7)
C6A C5A C4A 122.6(7)
C6A C5A H5A 118.7
C4A C5A H5A 118.7
C5A C6A C7A 120.5(7)
C5A C6A H6A 119.7
C7A C6A H6A 119.7
C8A C7A C11A 118.5(6)
C8A C7A C6A 121.6(6)
C11A C7A C6A 119.8(7)
C9A C8A C7A 118.9(6)
C9A C8A H8A 120.6
C7A C8A H8A 120.6
C8A C9A C10A 120.8(7)
C8A C9A H9A 119.6
C10A C9A H9A 119.6
N2 C10A C9A 120.0(6)
N2 C10A C14A 120.1(4)
C9A C10A C14A 119.9(6)
N2 C11A C7A 121.6(5)
N2 C11A C12A 118.7(4)
C7A C11A C12A 119.7(5)
N1 C12A C4A 123.5(5)
N1 C12A C11A 118.4(4)
C4A C12A C11A 118.0(5)
C1A C13A H13A 109.5
C1A C13A H13B 109.5
H13A C13A H13B 109.5
C1A C13A H13C 109.5
H13A C13A H13C 109.5
H13B C13A H13C 109.5
C10A C14A H14A 109.5
C10A C14A H14B 109.5
H14A C14A H14B 109.5
C10A C14A H14C 109.5
H14A C14A H14C 109.5
H14B C14A H14C 109.5
N3 C1B C2B 121.5(5)
N3 C1B C13B 120.7(4)
C2B C1B C13B 117.8(4)
C3B C2B C1B 120.5(5)
C3B C2B H2B 119.7
C1B C2B H2B 119.7
C2B C3B C4B 119.4(5)
C2B C3B H3B 120.3
C4B C3B H3B 120.3
C3B C4B C12B 117.9(5)
C3B C4B C5B 123.8(5)
C12B C4B C5B 118.2(5)
C6B C5B C4B 122.8(5)
C6B C5B H5B 118.6
C4B C5B H5B 118.6
C5B C6B C7B 120.5(5)
C5B C6B H6B 119.7
C7B C6B H6B 119.7
C11B C7B C8B 119.2(5)
C11B C7B C6B 118.8(6)
C8B C7B C6B 122.0(5)
C9B C8B C7B 117.4(5)
C9B C8B H8B 121.3
C7B C8B H8B 121.3
C8B C9B C10B 121.9(6)
C8B C9B H9B 119.0
C10B C9B H9B 119.0
N4 C10B C9B 120.9(5)
N4 C10B C14B 118.8(4)
C9B C10B C14B 120.2(5)
N4 C11B C7B 121.5(5)
N4 C11B C12B 117.6(4)
C7B C11B C12B 120.9(4)
N3 C12B C4B 122.2(4)
N3 C12B C11B 119.0(4)
C4B C12B C11B 118.8(4)
C1B C13B H13D 109.5
C1B C13B H13E 109.5
H13D C13B H13E 109.5
C1B C13B H13F 109.5
H13D C13B H13F 109.5
H13E C13B H13F 109.5
C10B C14B H14D 109.5
C10B C14B H14E 109.5
H14D C14B H14E 109.5
C10B C14B H14E 109.5
H14D C14B H14F 109.5
H14E C14B H14F 109.5
F4 P5 F3 95.6(8)
F4 P5 F6 86.9(8)
F3 P5 F6 176.8(6)
F4 P5 F1 177.7(7)
F3 P5 F1 82.4(6)
F6 P5 F1 95.2(7)
F4 P5 F5 92.0(4)
F3 P5 F5 88.6(3)
F6 P5 F5 89.4(3)
F1 P5 F5 89.1(3)
F4 P5 F2 87.8(4)
F3 P5 F2 90.7(3)
F6 P5 F2 91.4(3)
F1 P5 F2 91.1(3)
F5 P5 F2 179.2(4)
F10 P6 F9 83.2(9)
F10 P6 F11 67.4(14)
F9 P6 F11 88.8(19)
F10 P6 F7 95.7(9)
F9 P6 F7 163.7(17)
F11 P6 F7 106(2)
F10 P6 F12 146.2(18)
F9 P6 F12 111.3(14)
F11 P6 F12 82.1(12)
F7 P6 F12 78.5(8)
F10 P6 F8 125.9(19)
F9 P6 F8 83.4(11)
F11 P6 F8 163(2)
F7 P6 F8 84.2(8)
F12 P6 F8 87.0(9)
P6 F10 F11 62.4(12)
P6 F10 F9 52.5(8)
F11 F10 F9 75(2)
P6 F11 F10 50.2(9)

loop_
_geom_bond_atom_site_label_1
_geom_bond_atom_site_label_2
_geom_bond_distance
Cu1 N2 2.083(3)
Cu1 N1 2.125(4)
Cu1 P1 2.2578(11)
Cu1 P2 2.2682(11)
Cu1 O2 3.307(3)
Cu1 O4 3.308(3)
Cu2 N4 2.082(3)
Cu2 N3 2.095(3)
Cu2 P4 2.2561(12)
Cu2 P3 2.2715(11)
Cu2 O8 3.322(3)
Cu2 O5 3.545(3)
P1 C11 1.828(4)
P1 C21 1.832(4)
P1 C1 1.876(4)
P2 C41 1.817(4)
P2 C31 1.840(4)
P2 C2 1.870(4)
P3 C51 1.827(4)
P3 C61 1.836(4)
P3 C3 1.872(4)
P4 C71 1.835(4)
P4 C81 1.841(4)
P4 C4 1.879(4)
N1 C1A 1.319(6)
N1 C12A 1.355(6)
N2 C10A 1.336(6)
N2 C11A 1.354(6)
N3 C1B 1.342(6)
N3 C12B 1.356(6)
N4 C10B 1.334(6)
N4 C11B 1.372(6)
C1 C4 1.559(5)
C1 C3 1.576(5)
C1 H1 0.9900
C2 C4 1.579(5)
C2 C3 1.596(5)
C2 H2 0.9900
C3 H3 0.9900
C4 H4 0.9900
C11 C12 1.391(6)
C11 C16 1.417(6)
C12 C13 1.394(7)
C12 H12 0.9400
C13 C14 1.374(8)
C13 H13 0.9400
C14 C15 1.394(7)
C14 H14 0.9400
C15 C16 1.386(6)
C15 H15 0.9400
C16 O1 1.342(5)
O1 C17 1.444(6)
C17 H17A 0.9700
C17 H17B 0.9700
C17 H17C 0.9700
C21 C22 1.378(6)
C21 C26 1.398(6)
C22 C23 1.394(7)
C22 H22 0.9400
C23 C24 1.348(8)
C23 H23 0.9400
C24 C25 1.395(8)
C24 H24 0.9400
C25 C26 1.380(7)
C25 H25 0.9400
C26 O2 1.396(6)
O2 C27 1.424(6)
C27 H27A 0.9700
C27 H27B 0.9700
C27 H27C 0.9700
C31 C32 1.390(6)
C31 C36 1.400(6)
C32 C33 1.381(7)
C32 H32 0.9400
C33 C34 1.390(9)
C33 H33 0.9400
C34 C35 1.358(9)
C34 H34 0.9400
C35 C36 1.391(7)
C35 H35 0.9400
C36 O3 1.365(6)
O3 C37 1.451(6)
C37 H37A 0.9700
C37 H37B 0.9700
C37 H37C 0.9700
C41 C42 1.387(6)
C41 C46 1.405(6)
C42 C43 1.398(7)
C42 H42 0.9400
C43 C44 1.377(7)
C43 H43 0.9400
C44 C45 1.374(7)
C44 H44 0.9400
C45 C46 1.384(6)
C45 H45 0.9400
C46 O4 1.366(5)
O4 C47 1.418(5)
C47 H47A 0.9700
C47 H47B 0.9700
C47 H47C 0.9700
C51 C52 1.400(6)
C51 C56 1.406(6)
C52 C53 1.381(6)
C52 H52 0.9400
C53 C54 1.365(7)
C53 H53 0.9400
C54 C55 1.397(8)
C54 H54 0.9400
C55 C56 1.370(7)
C55 H55 0.9400
C56 O5 1.375(6)
O5 C57 1.417(6)
C57 H57A 0.9700
C57 H57B 0.9700
C57 H57C 0.9700
C61 C66 1.394(6)
C61 C62 1.402(6)
C62 C63 1.388(7)
C62 H62 0.9400
C63 C64 1.336(8)
C63 H63 0.9400
C64 C65 1.384(8)
C64 H64 0.9400
C65 C66 1.395(6)
C65 H65 0.9400
C66 O6 1.355(6)
O6 C67 1.446(6)
C67 H67A 0.9700
C67 H67B 0.9700
C67 H67C 0.9700
C71 C72 1.366(6)
C71 C76 1.409(6)
C72 C73 1.395(7)
C72 H72 0.9400
C73 C74 1.354(8)
C73 H73 0.9400
C74 C75 1.389(8)
C74 H74 0.9400
C75 C76 1.382(7)
C75 H75 0.9400
C76 O7 1.367(5)
O7 C77 1.439(7)
C77 H77A 0.9700
C77 H77B 0.9700
C77 H77C 0.9700
C81 C82 1.367(6)
C81 C86 1.413(6)
C82 C83 1.388(7)
C82 H82 0.9400
C83 C84 1.392(8)
C83 H83 0.9400
C84 C85 1.411(8)
C84 H84 0.9400
C85 C86 1.374(7)
C85 H85 0.9400
C86 O8 1.363(6)
O8 C87 1.460(6)
C87 H87A 0.9700
C87 H87B 0.9700
C87 H87C 0.9700
C1A C2A 1.418(7)
C1A C13A 1.496(7)
C2A C3A 1.389(9)
C2A H2A 0.9400
C3A C4A 1.393(10)
C3A H3A 0.9400
C4A C12A 1.405(7)
C4A C5A 1.450(11)
C5A C6A 1.282(12)
C5A H5A 0.9400
C6A C7A 1.436(11)
C6A H6A 0.9400
C7A C8A 1.396(10)
C7A C11A 1.406(7)
C8A C9A 1.364(11)
C8A H8A 0.9400
C9A C10A 1.416(8)
C9A H9A 0.9400
C10A C14A 1.465(8)
C11A C12A 1.435(8)
C13A H13A 0.9700
C13A H13B 0.9700
C13A H13C 0.9700
C14A H14A 0.9700
C14A H14B 0.9700
C14A H14C 0.9700
C1B C2B 1.416(7)
C1B C13B 1.507(7)
C2B C3B 1.348(8)
C2B H2B 0.9400
C3B C4B 1.396(8)
C3B H3B 0.9400
C4B C12B 1.424(7)
C4B C5B 1.444(8)
C5B C6B 1.308(9)
C5B H5B 0.9400
C6B C7B 1.458(8)
C6B H6B 0.9400
C7B C11B 1.394(7)
C7B C8B 1.400(9)
C8B C9B 1.367(9)
C8B H8B 0.9400
C9B C10B 1.386(7)
C9B H9B 0.9400
C10B C14B 1.490(7)
C11B C12B 1.429(7)
C13B H13D 0.9700
C13B H13E 0.9700
C13B H13F 0.9700
C14B H14D 0.9700
C14B H14E 0.9700
C14B H14F 0.9700
P5 F4 1.455(7)
P5 F3 1.499(6)
P5 F6 1.511(6)
P5 F1 1.548(6)
P5 F5 1.578(4)
P5 F2 1.584(4)
P6 F10 1.250(11)
P6 F9 1.419(15)
P6 F11 1.44(2)
P6 F7 1.553(12)
P6 F12 1.60(2)
P6 F8 1.66(2)
F9 F10 1.776(18)
F10 F11 1.50(3)

loop_
_geom_torsion_atom_site_label_1
_geom_torsion_atom_site_label_2
_geom_torsion_atom_site_label_3
_geom_torsion_atom_site_label_4
_geom_torsion
N2 Cu1 P1 C11 100.02(19)
N1 Cu1 P1 C11 1.17(19)
P2 Cu1 P1 C11 -123.07(14)
N2 Cu1 P1 C21 -19.4(2)
N1 Cu1 P1 C21 -118.23(19)
P2 Cu1 P1 C21 117.53(15)
N2 Cu1 P1 C1 -139.10(19)
N1 Cu1 P1 C1 122.05(18)
P2 Cu1 P1 C1 -2.18(14)
N2 Cu1 P2 C41 -101.95(19)
N1 Cu1 P2 C41 -10.49(18)
P1 Cu1 P2 C41 121.04(15)
N2 Cu1 P2 C31 14.7(2)
N1 Cu1 P2 C31 106.20(19)
P1 Cu1 P2 C31 -122.27(16)
N2 Cu1 P2 C2 140.81(18)
N1 Cu1 P2 C2 -127.72(16)
P1 Cu1 P2 C2 3.81(13)
N4 Cu2 P3 C51 106.55(18)
N3 Cu2 P3 C51 18.12(18)
P4 Cu2 P3 C51 -119.33(15)
N4 Cu2 P3 C61 -11.49(19)
N3 Cu2 P3 C61 -99.91(19)
P4 Cu2 P3 C61 122.64(15)
N4 Cu2 P3 C3 -135.62(17)
N3 Cu2 P3 C3 135.95(17)
P4 Cu2 P3 C3 -1.50(13)
N4 Cu2 P4 C71 -110.34(18)
N3 Cu2 P4 C71 -6.0(2)
P3 Cu2 P4 C71 118.98(15)
N4 Cu2 P4 C81 12.12(19)
N3 Cu2 P4 C81 116.46(19)
P3 Cu2 P4 C81 -118.57(15)
N4 Cu2 P4 C4 130.34(17)
N3 Cu2 P4 C4 -125.31(18)
P3 Cu2 P4 C4 -0.35(13)
N2 Cu1 N1 C1A 176.2(4)
P1 Cu1 N1 C1A -63.3(4)
P2 Cu1 N1 C1A 57.0(4)
N2 Cu1 N1 C12A 3.0(3)
P1 Cu1 N1 C12A 123.5(3)
P2 Cu1 N1 C12A -116.2(3)
N1 Cu1 N2 C10A 177.4(4)
P1 Cu1 N2 C10A 55.4(4)
P2 Cu1 N2 C10A -73.9(4)
N1 Cu1 N2 C11A -2.1(3)
P1 Cu1 N2 C11A -124.1(3)
P2 Cu1 N2 C11A 106.6(3)
N4 Cu2 N3 C1B -175.7(4)
P4 Cu2 N3 C1B 61.4(4)
P3 Cu2 N3 C1B -61.9(4)
N4 Cu2 N3 C12B -6.3(3)
P4 Cu2 N3 C12B -129.2(3)
P3 Cu2 N3 C12B 107.5(3)
N3 Cu2 N4 C10B 179.9(4)
P4 Cu2 N4 C10B -50.6(4)
P3 Cu2 N4 C10B 74.8(4)
N3 Cu2 N4 C11B 6.0(3)
P4 Cu2 N4 C11B 135.5(3)
P3 Cu2 N4 C11B -99.2(3)
C11 P1 C1 C4 77.0(3)
C21 P1 C1 C4 -176.9(3)
Cu1 P1 C1 C4 -49.5(3)
C11 P1 C1 C3 176.9(3)
C21 P1 C1 C3 -77.0(3)
Cu1 P1 C1 C3 50.5(3)
C41 P2 C2 C4 -74.4(3)
C31 P2 C2 C4 178.7(3)
Cu1 P2 C2 C4 44.5(3)
C41 P2 C2 C3 -171.5(2)
C31 P2 C2 C3 81.6(3)
Cu1 P2 C2 C3 -52.6(3)
C4 C1 C3 C2 14.3(3)
P1 C1 C3 C2 -99.2(3)
C4 C1 C3 P3 -98.8(3)
P1 C1 C3 P3 147.7(2)
C4 C2 C3 C1 -14.1(3)
P2 C2 C3 C1 99.0(2)
C4 C2 C3 P3 96.6(3)
P2 C2 C3 P3 -150.23(19)
C51 P3 C3 C1 170.7(3)
C61 P3 C3 C1 -81.1(3)
Cu2 P3 C3 C1 50.0(3)
C51 P3 C3 C2 74.6(3)
C61 P3 C3 C2 -177.1(3)
Cu2 P3 C3 C2 -46.0(3)
C3 C1 C4 C2 -14.5(3)
P1 C1 C4 C2 99.9(3)
C3 C1 C4 P4 97.8(3)
P1 C1 C4 P4 -147.90(19)
C3 C2 C4 C1 14.3(3)
P2 C2 C4 C1 -96.3(3)
C3 C2 C4 P4 -99.6(3)
P2 C2 C4 P4 149.87(19)
C71 P4 C4 C1 -174.7(3)
C81 P4 C4 C1 78.9(3)
Cu2 P4 C4 C1 -46.9(3)
C71 P4 C4 C2 -76.7(3)
C81 P4 C4 C2 176.8(3)
Cu2 P4 C4 C2 51.0(3)
C21 P1 C11 C12 118.7(3)
C1 P1 C11 C12 -131.1(3)
Cu1 P1 C11 C12 -10.3(4)
C21 P1 C11 C16 -53.2(4)
C1 P1 C11 C16 57.0(4)
Cu1 P1 C11 C16 177.8(3)
C16 C11 C12 C13 -2.6(7)
P1 C11 C12 C13 -175.1(4)
C11 C12 C13 C14 1.6(8)
C12 C13 C14 C15 1.7(8)
C13 C14 C15 C16 -3.9(8)
C14 C15 C16 O1 -176.8(4)
C14 C15 C16 C11 2.7(7)
C12 C11 C16 O1 -179.9(4)
P1 C11 C16 O1 -8.0(5)
C12 C11 C16 C15 0.5(6)
P1 C11 C16 C15 172.4(3)
C15 C16 O1 C17 -3.0(6)
C11 C16 O1 C17 177.4(4)
C11 P1 C21 C22 101.4(4)
C1 P1 C21 C22 -10.2(4)
Cu1 P1 C21 C22 -130.8(3)
C11 P1 C21 C26 -76.9(4)
C1 P1 C21 C26 171.5(3)
Cu1 P1 C21 C26 50.9(4)
C26 C21 C22 C23 -0.5(6)
P1 C21 C22 C23 -178.8(4)
C21 C22 C23 C24 -2.0(7)
C22 C23 C24 C25 3.7(8)
C23 C24 C25 C26 -2.9(8)
C24 C25 C26 O2 178.1(4)
C24 C25 C26 C21 0.3(7)
C22 C21 C26 C25 1.3(7)
P1 C21 C26 C25 179.7(4)
C22 C21 C26 O2 -176.7(4)
P1 C21 C26 O2 1.7(5)
C25 C26 O2 C27 2.9(7)
C21 C26 O2 C27 -179.1(5)
C41 P2 C31 C32 117.2(3)
C2 P2 C31 C32 -130.8(3)
Cu1 P2 C31 C32 -4.3(4)
C41 P2 C31 C36 -54.3(4)
C2 P2 C31 C36 57.7(4)
Cu1 P2 C31 C36 -175.8(3)
C36 C31 C32 C33 -1.2(7)
P2 C31 C32 C33 -173.2(4)
C31 C32 C33 C34 0.2(7)
C32 C33 C34 C35 0.9(8)
C33 C34 C35 C36 -0.8(8)
C34 C35 C36 O3 -180.0(5)
C34 C35 C36 C31 -0.2(7)
C32 C31 C36 O3 -179.0(4)
P2 C31 C36 O3 -7.6(6)
C32 C31 C36 C35 1.2(7)
P2 C31 C36 C35 172.6(4)
C35 C36 O3 C37 -3.1(7)
C31 C36 O3 C37 177.1(4)
C31 P2 C41 C42 110.2(4)
C2 P2 C41 C42 -1.9(4)
Cu1 P2 C41 C42 -119.9(4)
C31 P2 C41 C46 -73.8(3)
C2 P2 C41 C46 174.1(3)
Cu1 P2 C41 C46 56.0(3)
C46 C41 C42 C43 -3.5(7)
P2 C41 C42 C43 172.4(4)
C41 C42 C43 C44 1.0(8)
C42 C43 C44 C45 0.6(8)
C43 C44 C45 C46 0.4(8)
C44 C45 C46 O4 175.9(4)
C44 C45 C46 C41 -2.9(7)
C42 C41 C46 O4 -174.4(4)
P2 C41 C46 O4 9.3(5)
C42 C41 C46 C45 4.5(6)
P2 C41 C46 C45 -171.8(4)
C45 C46 O4 C47 -2.6(6)
C41 C46 O4 C47 176.3(4)
C61 P3 C51 C52 -121.4(4)
C3 P3 C51 C52 -8.4(4)
Cu2 P3 C51 C52 109.8(3)
C61 P3 C51 C56 66.3(4)
C3 P3 C51 C56 179.2(3)
Cu2 P3 C51 C56 -62.5(3)
C56 C51 C52 C53 1.0(6)
P3 C51 C52 C53 -171.5(3)
C51 C52 C53 C54 0.2(7)
C52 C53 C54 C55 -1.6(7)
C53 C54 C55 C56 1.7(7)
C54 C55 C56 O5 179.6(4)
C54 C55 C56 C51 -0.4(7)
C52 C51 C56 C55 -0.9(6)
P3 C51 C56 C55 172.0(4)
C52 C51 C56 O5 179.2(4)
P3 C51 C56 O5 -8.0(5)
C55 C56 O5 C57 10.1(6)
C51 C56 O5 C57 -169.9(4)
C51 P3 C61 C66 62.9(4)
C3 P3 C61 C66 -49.6(4)
Cu2 P3 C61 C66 -173.7(3)
C51 P3 C61 C62 -106.1(3)
C3 P3 C61 C62 141.4(3)
Cu2 P3 C61 C62 17.3(4)
C66 C61 C62 C63 0.8(7)
P3 C61 C62 C63 170.6(4)
C61 C62 C63 C64 -1.2(8)
C62 C63 C64 C65 1.3(9)
C63 C64 C65 C66 -1.1(8)
C62 C61 C66 O6 178.3(4)
P3 C61 C66 O6 9.5(5)
C62 C61 C66 C65 -0.6(6)
P3 C61 C66 C65 -169.4(4)
C64 C65 C66 O6 -178.1(4)
C64 C65 C66 C61 0.7(7)
C61 C66 O6 C67 170.5(4)
C65 C66 O6 C67 -10.6(6)
C81 P4 C71 C72 -133.1(3)
C4 P4 C71 C72 117.6(3)
Cu2 P4 C71 C72 -2.9(4)
C81 P4 C71 C76 43.0(4)
C4 P4 C71 C76 -66.4(4)
Cu2 P4 C71 C76 173.1(3)
C76 C71 C72 C73 0.9(6)
P4 C71 C72 C73 177.2(3)
C71 C72 C73 C74 -2.9(7)
C72 C73 C74 C75 1.1(7)
C73 C74 C75 C76 2.6(8)
C74 C75 C76 O7 172.7(4)
C74 C75 C76 C71 -4.6(7)
C72 C71 C76 O7 -174.6(4)
P4 C71 C76 O7 9.4(6)
C72 C71 C76 C75 2.9(6)
P4 C71 C76 C75 -173.2(4)
C75 C76 O7 C77 13.9(7)
C71 C76 O7 C77 -168.7(5)
C71 P4 C81 C82 -98.0(4)
C4 P4 C81 C82 11.4(4)
Cu2 P4 C81 C82 130.9(4)
C71 P4 C81 C86 79.5(4)
C4 P4 C81 C86 -171.1(3)
Cu2 P4 C81 C86 -51.7(4)
C86 C81 C82 C83 -0.7(8)
P4 C81 C82 C83 176.7(4)
C81 C82 C83 C84 0.1(9)
C82 C83 C84 C85 1.5(10)
C83 C84 C85 C86 -2.5(10)
C84 C85 C86 O8 -178.8(5)
C84 C85 C86 C81 1.9(8)
C82 C81 C86 O8 -179.6(4)
P4 C81 C86 O8 2.8(5)
C82 C81 C86 C85 -0.3(7)
P4 C81 C86 C85 -177.9(4)
C85 C86 O8 C87 -11.5(7)
C81 C86 O8 C87 167.8(4)
C12A N1 C1A C2A 0.0(7)
Cu1 N1 C1A C2A -172.7(3)
C12A N1 C1A C13A -179.8(4)
Cu1 N1 C1A C13A 7.5(7)
N1 C1A C2A C3A 0.6(8)
C13A C1A C2A C3A -179.5(5)
C1A C2A C3A C4A -2.5(8)
C2A C3A C4A C12A 3.5(8)
C2A C3A C4A C5A -176.3(6)
C3A C4A C5A C6A -176.2(8)
C12A C4A C5A C6A 4.0(12)
C4A C5A C6A C7A -2.1(14)
C5A C6A C7A C8A 179.2(8)
C5A C6A C7A C11A 0.7(12)
C11A C7A C8A C9A -0.8(11)
C6A C7A C8A C9A -179.4(7)
C7A C8A C9A C10A -0.3(11)
C11A N2 C10A C9A -2.4(7)
Cu1 N2 C10A C9A 178.1(4)
C11A N2 C10A C14A 179.6(4)
Cu1 N2 C10A C14A 0.2(7)
C8A C9A C10A N2 1.9(10)
C8A C9A C10A C14A 179.9(6)
C10A N2 C11A C7A 1.4(7)
Cu1 N2 C11A C7A -179.1(4)
C10A N2 C11A C12A -178.6(4)
Cu1 N2 C11A C12A 0.9(5)
C8A C7A C11A N2 0.3(9)
C6A C7A C11A N2 178.9(6)
C8A C7A C11A C12A -179.8(6)
C6A C7A C11A C12A -1.2(9)
C1A N1 C12A C4A 1.1(6)
Cu1 N1 C12A C4A 175.3(4)
C1A N1 C12A C11A -177.6(4)
Cu1 N1 C12A C11A -3.5(5)
C3A C4A C12A N1 -2.9(7)
C5A C4A C12A N1 176.9(5)
C3A C4A C12A C11A 175.9(5)
C5A C4A C12A C11A -4.3(8)
N2 C11A C12A N1 1.8(6)
C7A C11A C12A N1 -178.1(5)
N2 C11A C12A C4A -177.0(4)
C7A C11A C12A C4A 3.0(7)
C12B N3 C1B C2B 3.5(6)
Cu2 N3 C1B C2B 172.2(3)
C12B N3 C1B C13B -174.6(4)
Cu2 N3 C1B C13B -5.9(6)
N3 C1B C2B C3B -2.2(7)
C13B C1B C2B C3B 176.0(5)
C1B C2B C3B C4B -0.4(8)
C2B C3B C4B C12B 1.4(7)
C2B C3B C4B C5B -174.7(5)
C3B C4B C5B C6B 178.8(6)
C12B C4B C5B C6B 2.6(8)
C4B C5B C6B C7B -1.0(9)
C5B C6B C7B C11B -0.6(9)
C5B C6B C7B C8B -179.3(6)
C11B C7B C8B C9B 0.5(9)
C6B C7B C8B C9B 179.3(6)
C7B C8B C9B C10B -3.1(9)
C11B N4 C10B C9B -0.2(7)
Cu2 N4 C10B C9B -173.8(4)
C11B N4 C10B C14B 176.7(4)
Cu2 N4 C10B C14B 3.1(6)
C8B C9B C10B N4 3.0(9)
C8B C9B C10B C14B -173.8(6)
C10B N4 C11B C7B -2.3(6)
Cu2 N4 C11B C7B 172.4(4)
C10B N4 C11B C12B -179.6(4)
Cu2 N4 C11B C12B -4.9(5)
C8B C7B C11B N4 2.2(8)
C6B C7B C11B N4 -176.6(5)
C8B C7B C11B C12B 179.3(5)
C6B C7B C11B C12B 0.5(8)
C1B N3 C12B C4B -2.4(6)
Cu2 N3 C12B C4B -173.3(3)
C1B N3 C12B C11B 176.5(4)
Cu2 N3 C12B C11B 5.7(5)
C3B C4B C12B N3 0.0(7)
C5B C4B C12B N3 176.3(4)
C3B C4B C12B C11B -179.0(4)
C5B C4B C12B C11B -2.6(7)
N4 C11B C12B N3 -0.6(6)
C7B C11B C12B N3 -177.9(4)
N4 C11B C12B C4B 178.4(4)
C7B C11B C12B C4B 1.1(7)
F11 P6 F9 F10 -67.4(14)
F7 P6 F9 F10 87(4)
F12 P6 F9 F10 -148.4(19)
F8 P6 F9 F10 127.4(19)
F9 P6 F10 F11 -92(2)
F7 P6 F10 F11 105(2)
F12 P6 F10 F11 27(3)
F8 P6 F10 F11 -168(2)
F11 P6 F10 F9 92(2)
F7 P6 F10 F9 -163.7(17)
F12 P6 F10 F9 119(2)
F8 P6 F10 F9 -76.8(16)
P6 F9 F10 F11 66.7(14)
F9 P6 F11 F10 83.1(14)
F7 P6 F11 F10 -89.6(13)
F12 P6 F11 F10 -165.2(16)
F8 P6 F11 F10 145(5)
F9 F10 F11 P6 -55.3(9)
